data_4329535
loop_
_publ_author_name
'Juan Diwu'
'Daniel J. Grant'
'Shuao Wang'
'Laura Gagliardi'
'Thomas E. Albrecht-Schmitt'

_publ_section_title
;
 Periodic Trends in Lanthanide and Actinide Phosphonates: Discontinuity
 between Plutonium and Americium
;
_journal_name_full 'Inorganic Chemistry'
_journal_page_first 6906
_journal_page_last 6915
_journal_paper_doi 10.1021/ic300742p
_journal_volume 51
_journal_year 2012
_chemical_formula_moiety NaLa[CH2(PO3)2](H2O)
_chemical_formula_sum 'C H4 La Na O7 P2'
_chemical_formula_weight 351.88
_chemical_name_common 'sodium lanthanum methylenediphosphonate'
_chemical_name_systematic
; 
 ? 
;
_space_group_IT_number 14
_symmetry_cell_setting monoclinic
_symmetry_space_group_name_Hall '-P 2ybc'
_symmetry_space_group_name_H-M 'P 1 21/c 1'
_atom_sites_solution_hydrogens geom
_atom_sites_solution_primary direct
_atom_sites_solution_secondary difmap
_audit_creation_method SHELXL-97
_cell_angle_alpha 90.00
_cell_angle_beta 90.914(6)
_cell_angle_gamma 90.00
_cell_formula_units_Z 4
_cell_length_a 6.810(3)
_cell_length_b 15.159(7)
_cell_length_c 6.811(3)
_cell_measurement_reflns_used 1615
_cell_measurement_temperature 298(2)
_cell_measurement_theta_max 27.51
_cell_measurement_theta_min 2.69
_cell_volume 703.0(5)
_computing_cell_refinement 'SMART SAINT'
_computing_data_collection SMART
_computing_data_reduction SAINT
_computing_molecular_graphics 'SHELXP-97 (Sheldrick, 1997)'
_computing_publication_material 'SHELCIF-97 (Sheldrick, 2000)'
_computing_structure_refinement 'SHELXL-97 (Sheldrick, 1997)'
_computing_structure_solution 'SHELXS-97 (Sheldrick, 1990)'
_diffrn_ambient_temperature 298(2)
_diffrn_detector_area_resol_mean 0
_diffrn_measured_fraction_theta_full 0.996
_diffrn_measured_fraction_theta_max 0.996
_diffrn_measurement_device_type 'Bruker APEXII'
_diffrn_measurement_method '0.5 wide w/ exposures'
_diffrn_radiation_monochromator graphite
_diffrn_radiation_source 'fine-focus sealed tube'
_diffrn_radiation_type MoK\a
_diffrn_radiation_wavelength 0.71073
_diffrn_reflns_av_R_equivalents 0.0887
_diffrn_reflns_av_sigmaI/netI 0.0711
_diffrn_reflns_limit_h_max 8
_diffrn_reflns_limit_h_min -8
_diffrn_reflns_limit_k_max 19
_diffrn_reflns_limit_k_min -19
_diffrn_reflns_limit_l_max 8
_diffrn_reflns_limit_l_min -8
_diffrn_reflns_number 8047
_diffrn_reflns_theta_full 27.51
_diffrn_reflns_theta_max 27.51
_diffrn_reflns_theta_min 2.69
_exptl_absorpt_coefficient_mu 6.587
_exptl_absorpt_correction_T_max 0.877
_exptl_absorpt_correction_T_min 0.789
_exptl_absorpt_correction_type numerical
_exptl_absorpt_process_details shelxprep
_exptl_crystal_colour colorless
_exptl_crystal_density_diffrn 3.325
_exptl_crystal_density_meas ?
_exptl_crystal_description needle
_exptl_crystal_F_000 656
_exptl_crystal_size_max 0.05
_exptl_crystal_size_mid 0.03
_exptl_crystal_size_min 0.02
_refine_diff_density_max 0.902
_refine_diff_density_min -1.073
_refine_diff_density_rms 0.250
_refine_ls_extinction_method none
_refine_ls_goodness_of_fit_ref 0.969
_refine_ls_hydrogen_treatment mixed
_refine_ls_matrix_type full
_refine_ls_number_parameters 115
_refine_ls_number_reflns 1615
_refine_ls_number_restraints 74
_refine_ls_restrained_S_all 0.951
_refine_ls_R_factor_all 0.0613
_refine_ls_R_factor_gt 0.0349
_refine_ls_shift/su_max 0.005
_refine_ls_shift/su_mean 0.000
_refine_ls_structure_factor_coef Fsqd
_refine_ls_weighting_details 'calc w=1/[\s^2^(Fo^2^)+(0.0270P)^2^+0.0000P] where P=(Fo^2^+2Fc^2^)/3'
_refine_ls_weighting_scheme calc
_refine_ls_wR_factor_gt 0.0634
_refine_ls_wR_factor_ref 0.0713
_reflns_number_gt 1193
_reflns_number_total 1615
_reflns_threshold_expression >2sigma(I)
_cod_data_source_file ic300742p_si_002_07.cif
_cod_data_source_block NaLaC1P2
_cod_depositor_comments
;
The following automatic conversions were performed:

'_exptl_crystal_density_meas' value 'n/a' was changed to '?' - the
value is perceived as not measured.

Automatic conversion script
Id: cif_fix_values 3008 2015-01-20 13:52:24Z robertas 
;
_cod_original_cell_volume 703.0(6)
_cod_database_code 4329535

loop_
_symmetry_equiv_pos_as_xyz
'x, y, z'
'-x, y+1/2, -z+1/2'
'-x, -y, -z'
'x, -y-1/2, z-1/2'

loop_
_atom_site_label
_atom_site_type_symbol
_atom_site_fract_x
_atom_site_fract_y
_atom_site_fract_z
_atom_site_U_iso_or_equiv
_atom_site_adp_type
_atom_site_occupancy
_atom_site_symmetry_multiplicity
_atom_site_calc_flag
_atom_site_refinement_flags
La1 La 0.32826(6) 0.09932(3) 0.10540(6) 0.00804(12) Uani 1 1 d U
P2 P 0.1723(2) -0.09966(13) 0.1347(2) 0.0076(3) Uani 1 1 d U
P1 P 0.4756(3) 0.15714(12) -0.3919(3) 0.0082(4) Uani 1 1 d U
Na1 Na 0.8117(4) 0.03083(19) 0.3639(4) 0.0146(6) Uani 1 1 d U
O1 O 0.3666(6) 0.0957(3) -0.2546(6) 0.0118(10) Uani 1 1 d U
O3 O 0.0079(6) 0.1397(3) -0.0381(7) 0.0111(10) Uani 1 1 d U
O15 O 0.6849(6) 0.0642(3) 0.0210(6) 0.0076(10) Uani 1 1 d U
O2 O 0.3685(7) 0.2558(3) 0.0749(7) 0.0135(11) Uani 1 1 d U
O7 O 0.0648(8) 0.1649(3) 0.3641(8) 0.0189(12) Uani 1 1 d DU
O6 O 0.1302(7) -0.0225(3) 0.2739(7) 0.0101(10) Uani 1 1 d U
O4 O 0.5197(6) 0.1120(3) 0.4129(6) 0.0087(10) Uani 1 1 d U
C1 C 0.2939(9) -0.1854(4) 0.2713(10) 0.0108(15) Uani 1 1 d U
H1A H 0.3178 -0.2342 0.1826 0.013 Uiso 1 1 calc R
H1B H 0.2046 -0.2064 0.3705 0.013 Uiso 1 1 calc R
H1 H 0.022(10) 0.209(3) 0.289(8) 0.013 Uiso 1 1 d D
H2 H 0.137(8) 0.118(3) 0.345(10) 0.013 Uiso 1 1 d D

loop_
_atom_site_aniso_label
_atom_site_aniso_U_11
_atom_site_aniso_U_22
_atom_site_aniso_U_33
_atom_site_aniso_U_23
_atom_site_aniso_U_13
_atom_site_aniso_U_12
La1 0.00772(19) 0.0091(2) 0.00735(19) -0.00020(19) 0.00000(13) -0.00051(19)
P2 0.0065(8) 0.0081(8) 0.0081(8) -0.0005(8) -0.0001(6) 0.0014(8)
P1 0.0084(9) 0.0088(9) 0.0075(9) 0.0001(7) -0.0008(7) 0.0001(7)
Na1 0.0099(14) 0.0206(16) 0.0132(14) -0.0028(12) -0.0003(11) 0.0026(12)
O1 0.011(2) 0.016(2) 0.008(2) 0.001(2) 0.0012(17) -0.007(2)
O3 0.007(2) 0.014(2) 0.012(2) -0.0039(19) 0.0011(18) -0.0002(19)
O15 0.007(2) 0.008(2) 0.008(2) 0.0011(17) 0.0059(18) -0.0014(18)
O2 0.016(2) 0.011(2) 0.013(2) -0.0010(19) -0.001(2) -0.0029(19)
O7 0.019(3) 0.015(3) 0.023(3) 0.000(2) 0.003(2) 0.006(2)
O6 0.010(2) 0.010(2) 0.010(2) -0.0013(18) 0.0043(18) -0.0005(19)
O4 0.011(2) 0.010(2) 0.005(2) -0.0034(17) 0.0008(17) 0.0012(19)
C1 0.010(3) 0.012(3) 0.011(3) 0.001(2) -0.001(2) -0.002(2)

loop_
_atom_type_symbol
_atom_type_description
_atom_type_scat_dispersion_real
_atom_type_scat_dispersion_imag
_atom_type_scat_source
C C 0.0033 0.0016 'International Tables Vol C Tables 4.2.6.8 and 6.1.1.4'
H H 0.0000 0.0000 'International Tables Vol C Tables 4.2.6.8 and 6.1.1.4'
O O 0.0106 0.0060 'International Tables Vol C Tables 4.2.6.8 and 6.1.1.4'
Na Na 0.0362 0.0249 'International Tables Vol C Tables 4.2.6.8 and 6.1.1.4'
P P 0.1023 0.0942 'International Tables Vol C Tables 4.2.6.8 and 6.1.1.4'
La La -0.2871 2.4523 'International Tables Vol C Tables 4.2.6.8 and 6.1.1.4'

loop_
_geom_angle_atom_site_label_1
_geom_angle_atom_site_label_2
_geom_angle_atom_site_label_3
_geom_angle
_geom_angle_site_symmetry_1
_geom_angle_site_symmetry_3
O2 La1 O3 79.69(16) . .
O2 La1 O4 86.35(15) . .
O3 La1 O4 140.93(15) . .
O2 La1 O1 85.53(15) . .
O3 La1 O1 73.61(15) . .
O4 La1 O1 141.69(15) . .
O2 La1 O15 94.36(15) . .
O3 La1 O15 143.41(15) . .
O4 La1 O15 73.46(14) . .
O1 La1 O15 69.93(14) . .
O2 La1 O6 144.27(15) . .
O3 La1 O6 83.53(15) . .
O4 La1 O6 87.19(15) . .
O1 La1 O6 119.48(15) . .
O15 La1 O6 117.24(14) . .
O2 La1 O15 155.41(15) . 3_655
O3 La1 O15 94.54(15) . 3_655
O4 La1 O15 111.63(14) . 3_655
O1 La1 O15 69.95(15) . 3_655
O15 La1 O15 75.99(15) . 3_655
O6 La1 O15 56.78(13) . 3_655
O2 La1 O7 76.83(16) . .
O3 La1 O7 64.90(16) . .
O4 La1 O7 76.47(15) . .
O1 La1 O7 137.02(16) . .
O15 La1 O7 149.13(15) . .
O6 La1 O7 67.49(15) . .
O15 La1 O7 122.52(14) 3_655 .
O2 La1 P2 167.18(12) . .
O3 La1 P2 88.05(12) . .
O4 La1 P2 101.11(11) . .
O1 La1 P2 94.65(11) . .
O15 La1 P2 97.75(11) . .
O6 La1 P2 28.20(10) . .
O15 La1 P2 28.60(10) 3_655 .
O7 La1 P2 94.65(12) . .
O2 La1 Na1 102.02(12) . .
O3 La1 Na1 175.90(12) . .
O4 La1 Na1 36.23(11) . .
O1 La1 Na1 110.15(11) . .
O15 La1 Na1 40.50(11) . .
O6 La1 Na1 93.04(12) . .
O15 La1 Na1 85.40(11) 3_655 .
O7 La1 Na1 111.72(12) . .
P2 La1 Na1 89.97(6) . .
O2 La1 Na1 117.44(12) . 3_655
O3 La1 Na1 65.90(11) . 3_655
O4 La1 Na1 150.00(11) . 3_655
O1 La1 Na1 36.48(11) . 3_655
O15 La1 Na1 86.02(11) . 3_655
O6 La1 Na1 83.00(12) . 3_655
O15 La1 Na1 40.50(11) 3_655 3_655
O7 La1 Na1 124.44(12) . 3_655
P2 La1 Na1 59.54(5) . 3_655
Na1 La1 Na1 116.00(5) . 3_655
O2 La1 La1 129.18(12) . 3_655
O3 La1 La1 123.63(11) . 3_655
O4 La1 La1 93.35(10) . 3_655
O1 La1 La1 64.20(11) . 3_655
O15 La1 La1 38.56(10) . 3_655
O6 La1 La1 86.26(11) . 3_655
O15 La1 La1 37.43(9) 3_655 3_655
O7 La1 La1 152.01(11) . 3_655
P2 La1 La1 61.35(4) . 3_655
Na1 La1 La1 58.14(5) . 3_655
Na1 La1 La1 57.86(4) 3_655 3_655
O3 P2 O6 114.6(3) 3 .
O3 P2 O15 110.9(3) 3 3_655
O6 P2 O15 106.5(3) . 3_655
O3 P2 C1 107.5(3) 3 .
O6 P2 C1 108.7(3) . .
O15 P2 C1 108.5(3) 3_655 .
O3 P2 La1 128.2(2) 3 .
O6 P2 La1 52.19(18) . .
O15 P2 La1 54.40(17) 3_655 .
C1 P2 La1 124.3(2) . .
O1 P1 O2 112.6(3) . 4_565
O1 P1 O4 111.4(3) . 1_554
O2 P1 O4 111.0(3) 4_565 1_554
O1 P1 C1 107.1(3) . 3_655
O2 P1 C1 105.7(3) 4_565 3_655
O4 P1 C1 108.6(3) 1_554 3_655
O1 P1 Na1 107.0(2) . 1_554
O2 P1 Na1 137.1(2) 4_565 1_554
O4 P1 Na1 35.68(18) 1_554 1_554
C1 P1 Na1 76.8(2) 3_655 1_554
O4 Na1 O1 92.16(18) . 3_655
O4 Na1 O6 167.0(2) . 1_655
O1 Na1 O6 96.15(18) 3_655 1_655
O4 Na1 O6 90.41(17) . 3_656
O1 Na1 O6 109.87(18) 3_655 3_656
O6 Na1 O6 96.05(17) 1_655 3_656
O4 Na1 O15 75.58(16) . .
O1 Na1 O15 73.02(17) 3_655 .
O6 Na1 O15 97.36(17) 1_655 .
O6 Na1 O15 165.89(19) 3_656 .
O4 Na1 O7 98.50(18) . 1_655
O1 Na1 O7 160.1(2) 3_655 1_655
O6 Na1 O7 70.76(17) 1_655 1_655
O6 Na1 O7 86.89(17) 3_656 1_655
O15 Na1 O7 93.38(18) . 1_655
O4 Na1 Na1 136.07(18) . 3_756
O1 Na1 Na1 109.72(18) 3_655 3_756
O6 Na1 Na1 49.23(13) 1_655 3_756
O6 Na1 Na1 46.82(12) 3_656 3_756
O15 Na1 Na1 146.36(18) . 3_756
O7 Na1 Na1 73.56(15) 1_655 3_756
O4 Na1 P1 22.14(11) . 1_556
O1 Na1 P1 105.05(14) 3_655 1_556
O6 Na1 P1 157.25(15) 1_655 1_556
O6 Na1 P1 69.26(13) 3_656 1_556
O15 Na1 P1 96.63(13) . 1_556
O7 Na1 P1 90.60(14) 1_655 1_556
Na1 Na1 P1 113.99(13) 3_756 1_556
O4 Na1 La1 37.84(11) . .
O1 Na1 La1 69.30(13) 3_655 .
O6 Na1 La1 137.95(15) 1_655 .
O6 Na1 La1 125.91(14) 3_656 .
O15 Na1 La1 41.14(10) . .
O7 Na1 La1 110.04(14) 1_655 .
Na1 Na1 La1 172.41(14) 3_756 .
P1 Na1 La1 59.97(6) 1_556 .
O4 Na1 La1 100.71(13) . 3_655
O1 Na1 La1 38.07(11) 3_655 3_655
O6 Na1 La1 80.15(13) 1_655 3_655
O6 Na1 La1 145.62(14) 3_656 3_655
O15 Na1 La1 42.42(11) . 3_655
O7 Na1 La1 122.76(15) 1_655 3_655
Na1 Na1 La1 120.21(12) 3_756 3_655
P1 Na1 La1 121.88(8) 1_556 3_655
La1 Na1 La1 64.00(5) . 3_655
O4 Na1 La1 131.18(15) . 1_655
O1 Na1 La1 120.48(14) 3_655 1_655
O6 Na1 La1 35.93(11) 1_655 1_655
O6 Na1 La1 108.31(13) 3_656 1_655
O15 Na1 La1 80.50(12) . 1_655
O7 Na1 La1 41.10(12) 1_655 1_655
Na1 Na1 La1 69.24(9) 3_756 1_655
P1 Na1 La1 130.62(9) 1_556 1_655
La1 Na1 La1 117.99(8) . 1_655
La1 Na1 La1 88.63(6) 3_655 1_655
P1 O1 Na1 123.5(3) . 3_655
P1 O1 La1 131.0(3) . .
Na1 O1 La1 105.45(18) 3_655 .
P2 O3 La1 141.7(3) 3 .
P2 O15 Na1 119.6(2) 3_655 .
P2 O15 La1 133.7(3) 3_655 .
Na1 O15 La1 98.35(16) . .
P2 O15 La1 97.0(2) 3_655 3_655
Na1 O15 La1 97.08(16) . 3_655
La1 O15 La1 104.01(15) . 3_655
P1 O2 La1 154.1(3) 4_566 .
Na1 O7 La1 98.86(18) 1_455 .
P2 O6 Na1 126.3(3) . 1_455
P2 O6 Na1 122.9(3) . 3_656
Na1 O6 Na1 83.95(17) 1_455 3_656
P2 O6 La1 99.6(2) . .
Na1 O6 La1 110.77(18) 1_455 .
Na1 O6 La1 113.70(18) 3_656 .
P1 O4 Na1 122.2(3) 1_556 .
P1 O4 La1 131.8(3) 1_556 .
Na1 O4 La1 105.93(17) . .
P2 C1 P1 116.9(4) . 3_655

loop_
_geom_bond_atom_site_label_1
_geom_bond_atom_site_label_2
_geom_bond_distance
_geom_bond_site_symmetry_2
La1 O2 2.397(5) .
La1 O3 2.454(5) .
La1 O4 2.457(4) .
La1 O1 2.471(4) .
La1 O15 2.561(4) .
La1 O6 2.568(4) .
La1 O15 2.626(5) 3_655
La1 O7 2.723(5) .
La1 P2 3.205(2) .
La1 Na1 3.851(3) .
La1 Na1 3.863(3) 3_655
La1 La1 4.0874(15) 3_655
P2 O3 1.510(5) 3
P2 O6 1.536(5) .
P2 O15 1.546(4) 3_655
P2 C1 1.794(7) .
P1 O1 1.521(5) .
P1 O2 1.523(5) 4_565
P1 O4 1.529(4) 1_554
P1 C1 1.812(6) 3_655
P1 Na1 3.434(3) 1_554
Na1 O4 2.367(5) .
Na1 O1 2.383(5) 3_655
Na1 O6 2.403(5) 1_655
Na1 O6 2.496(6) 3_656
Na1 O15 2.528(5) .
Na1 O7 2.665(6) 1_655
Na1 Na1 3.277(5) 3_756
Na1 P1 3.434(3) 1_556
Na1 La1 3.863(3) 3_655
Na1 La1 4.093(3) 1_655
O1 Na1 2.383(5) 3_655
O3 P2 1.510(5) 3
O15 P2 1.546(4) 3_655
O15 La1 2.626(5) 3_655
O2 P1 1.523(5) 4_566
O7 Na1 2.665(6) 1_455
O6 Na1 2.403(5) 1_455
O6 Na1 2.496(6) 3_656
O4 P1 1.529(4) 1_556
C1 P1 1.812(6) 3_655
